data_4112529
loop_
_publ_author_name
'Nikolaus Kocher'
'Julian Henn'
'Boris Gostevskii'
'Daniel Kost'
'Inna Kalikhman'
'Bernd Engels'
'Dietmar Stalke'

_publ_contact_author 'Prof. Dr. D. Stalke'
_publ_contact_author_email dstalke@chemie.uni-wuerzburg.de
_publ_section_title
;
 Si-E (E = N, O, F) Bonding in a Hexacoordinated Silicon Complex: New
 Facts from Experimental and Theoretical Charge Density Studies
;
_journal_name_full 'Journal of the American Chemical Society'
_journal_page_first 5563
_journal_page_last 5568
_journal_paper_doi 10.1021/ja038459r
_journal_volume 126
_journal_year 2004
_chemical_formula_sum 'C18 H22 F2 N4 O2 Si'
_chemical_formula_weight 392.49
_chemical_name_systematic
; 
 ? 
;
_space_group_IT_number 15
_symmetry_cell_setting monoclinic
_symmetry_space_group_name_Hall '-C 2yc'
_symmetry_space_group_name_H-M 'C 1 2/c 1'
_atom_sites_solution_hydrogens geom
_atom_sites_solution_primary direct
_atom_sites_solution_secondary difmap
_audit_creation_method SHELXL-97
_cell_angle_alpha 90.00
_cell_angle_beta 113.7310(10)
_cell_angle_gamma 90.00
_cell_formula_units_Z 4
_cell_length_a 19.8444(7)
_cell_length_b 8.5365(3)
_cell_length_c 12.0682(4)
_cell_measurement_reflns_used 7151
_cell_measurement_temperature 100(2)
_cell_measurement_theta_max 26.37
_cell_measurement_theta_min 2.242
_cell_volume 1871.51(11)
_computing_cell_refinement 'SAINT-NT V5/6.28A'
_computing_data_collection 'SMART-NT V5.624'
_computing_data_reduction 'SAINT-NT V5/6.28A'
_computing_molecular_graphics 'SHELXTL-NT V5.1'
_computing_publication_material 'SHELXTL-NT V5.1'
_computing_structure_refinement 'SHELXL-97 (Sheldrick, 1997)'
_computing_structure_solution 'SHELXS-97 (Sheldrick, 1990)'
_diffrn_ambient_temperature 100(2)
_diffrn_measured_fraction_theta_full 0.976
_diffrn_measured_fraction_theta_max 0.976
_diffrn_measurement_device_type 'Bruker Smart Apex on D8-Goniometer'
_diffrn_measurement_method omega-scan
_diffrn_radiation_monochromator graphite
_diffrn_radiation_source 'normal-focus sealed tube'
_diffrn_radiation_type MoK\a
_diffrn_radiation_wavelength 0.71073
_diffrn_reflns_av_R_equivalents '0.0537 (low angle batch), 0.0738 (high angle batch)'
_diffrn_reflns_av_sigmaI/netI '0.0084 (low angle batch), 0.0303 (high angle batch)'
_diffrn_reflns_limit_h_max 41
_diffrn_reflns_limit_h_min -45
_diffrn_reflns_limit_k_max 19
_diffrn_reflns_limit_k_min 0
_diffrn_reflns_limit_l_max 27
_diffrn_reflns_limit_l_min 0
_diffrn_reflns_number '24118 (low angle batch), 29791 (high angle batch)'
_diffrn_reflns_theta_full 54.34
_diffrn_reflns_theta_max 54.34
_diffrn_reflns_theta_min 2.24
_exptl_absorpt_coefficient_mu 0.166
_exptl_absorpt_correction_T_max 1.184
_exptl_absorpt_correction_T_min 0.775
_exptl_absorpt_correction_type multi-scan
_exptl_absorpt_process_details
;
 R.H. Blessing, Acta Cryst. (1995), A51, 33-38
;
_exptl_crystal_colour colorless
_exptl_crystal_density_diffrn 1.393
_exptl_crystal_description block
_exptl_crystal_F_000 824
_exptl_crystal_size_max 0.65
_exptl_crystal_size_mid 0.55
_exptl_crystal_size_min 0.50
_refine_diff_density_max 0.952
_refine_diff_density_min -0.331
_refine_diff_density_rms 0.098
_refine_ls_extinction_method none
_refine_ls_goodness_of_fit_ref 1.011
_refine_ls_hydrogen_treatment mixed
_refine_ls_matrix_type full
_refine_ls_number_parameters 126
_refine_ls_number_reflns 11448
_refine_ls_number_restraints 0
_refine_ls_restrained_S_all 1.011
_refine_ls_R_factor_all 0.0420
_refine_ls_R_factor_gt 0.0365
_refine_ls_shift/su_max 0.001
_refine_ls_shift/su_mean 0.000
_refine_ls_structure_factor_coef Fsqd
_refine_ls_weighting_details 'calc w=1/[\s^2^(Fo^2^)+(0.0749P)^2^+0.0000P] where P=(Fo^2^+2Fc^2^)/3'
_refine_ls_weighting_scheme calc
_refine_ls_wR_factor_gt 0.1020
_refine_ls_wR_factor_ref 0.1052
_reflns_number_gt 9506
_reflns_number_total 11448
_reflns_threshold_expression >2sigma(I)
_cod_data_source_file ja038459rsi20030911_042051.cif
_cod_data_source_block 1
_cod_database_code 4112529

loop_
_symmetry_equiv_pos_as_xyz
'x, y, z'
'-x, y, -z+1/2'
'x+1/2, y+1/2, z'
'-x+1/2, y+1/2, -z+1/2'
'-x, -y, -z'
'x, -y, z-1/2'
'-x+1/2, -y+1/2, -z'
'x+1/2, -y+1/2, z-1/2'

loop_
_atom_site_label
_atom_site_type_symbol
_atom_site_fract_x
_atom_site_fract_y
_atom_site_fract_z
_atom_site_U_iso_or_equiv
_atom_site_adp_type
_atom_site_occupancy
_atom_site_symmetry_multiplicity
_atom_site_calc_flag
_atom_site_refinement_flags
Si1 Si 0.0000 -0.000125(12) 0.2500 0.01039(3) Uani 1 2 d S
F1 F 0.020969(12) -0.13400(2) 0.17177(2) 0.01542(4) Uani 1 1 d .
O1 O 0.031140(11) 0.14965(3) 0.179496(19) 0.01285(4) Uani 1 1 d .
N1 N 0.099563(12) 0.01781(3) 0.37843(2) 0.01206(4) Uani 1 1 d .
C1 C 0.146823(18) -0.11927(4) 0.38131(3) 0.01811(5) Uani 1 1 d .
H1A H 0.1501 -0.1296 0.3027 0.027 Uiso 1 1 calc R
H1B H 0.1252 -0.2147 0.3984 0.027 Uiso 1 1 calc R
H1C H 0.1962 -0.1036 0.4447 0.027 Uiso 1 1 calc R
C2 C 0.100953(17) 0.03867(4) 0.50184(3) 0.01608(5) Uani 1 1 d .
H2A H 0.1520 0.0488 0.5607 0.024 Uiso 1 1 calc R
H2B H 0.0782 -0.0524 0.5224 0.024 Uiso 1 1 calc R
H2C H 0.0735 0.1334 0.5036 0.024 Uiso 1 1 calc R
N2 N 0.135884(12) 0.15509(3) 0.35517(2) 0.01304(4) Uani 1 1 d .
C3 C 0.094881(13) 0.21067(3) 0.24938(2) 0.01122(4) Uani 1 1 d .
C4 C 0.121257(13) 0.34549(3) 0.20098(2) 0.01225(4) Uani 1 1 d .
C5 C 0.184615(16) 0.42739(4) 0.27487(3) 0.01636(5) Uani 1 1 d .
H5 H 0.2091 0.4010 0.3581 0.020 Uiso 1 1 calc R
C6 C 0.211504(18) 0.54741(4) 0.22619(4) 0.01964(6) Uani 1 1 d .
H6 H 0.2544 0.6033 0.2763 0.024 Uiso 1 1 calc R
C7 C 0.175828(18) 0.58610(4) 0.10408(4) 0.01913(5) Uani 1 1 d .
H7 H 0.1951 0.6662 0.0706 0.023 Uiso 1 1 calc R
C8 C 0.11197(2) 0.50740(4) 0.03125(3) 0.01833(5) Uani 1 1 d .
H8 H 0.0871 0.5354 -0.0516 0.022 Uiso 1 1 calc R
C9 C 0.084404(16) 0.38743(3) 0.07957(3) 0.01517(4) Uani 1 1 d .
H9 H 0.0406 0.3343 0.0299 0.018 Uiso 1 1 calc R

loop_
_atom_site_aniso_label
_atom_site_aniso_U_11
_atom_site_aniso_U_22
_atom_site_aniso_U_33
_atom_site_aniso_U_23
_atom_site_aniso_U_13
_atom_site_aniso_U_12
Si1 0.01219(4) 0.01001(4) 0.01128(5) 0.000 0.00712(3) 0.000
F1 0.01824(7) 0.01394(6) 0.01702(7) -0.00279(5) 0.01017(6) 0.00150(5)
O1 0.01320(6) 0.01428(7) 0.01148(6) 0.00129(5) 0.00541(5) -0.00250(4)
N1 0.01297(7) 0.01213(7) 0.01272(7) 0.00249(5) 0.00689(6) 0.00134(5)
C1 0.01767(10) 0.01540(9) 0.02279(12) 0.00417(8) 0.00973(9) 0.00529(7)
C2 0.01694(9) 0.02024(11) 0.01184(8) 0.00229(7) 0.00659(7) -0.00014(7)
N2 0.01243(7) 0.01349(7) 0.01360(7) 0.00254(5) 0.00564(6) -0.00033(5)
C3 0.01179(7) 0.01142(7) 0.01194(7) 0.00090(5) 0.00634(6) -0.00003(5)
C4 0.01274(7) 0.01152(7) 0.01403(8) 0.00172(6) 0.00698(7) -0.00007(5)
C5 0.01434(8) 0.01556(9) 0.01814(10) 0.00316(7) 0.00544(8) -0.00254(6)
C6 0.01589(9) 0.01726(10) 0.02456(13) 0.00530(9) 0.00688(9) -0.00337(7)
C7 0.01877(10) 0.01606(10) 0.02484(13) 0.00660(9) 0.01115(10) -0.00050(7)
C8 0.02131(11) 0.01695(10) 0.01818(11) 0.00570(8) 0.00946(10) -0.00043(8)
C9 0.01714(9) 0.01451(9) 0.01449(9) 0.00275(6) 0.00700(7) -0.00087(6)

loop_
_atom_type_symbol
_atom_type_description
_atom_type_scat_dispersion_real
_atom_type_scat_dispersion_imag
_atom_type_scat_source
C C 0.0033 0.0016 'International Tables Vol C Tables 4.2.6.8 and 6.1.1.4'
H H 0.0000 0.0000 'International Tables Vol C Tables 4.2.6.8 and 6.1.1.4'
N N 0.0061 0.0033 'International Tables Vol C Tables 4.2.6.8 and 6.1.1.4'
O O 0.0106 0.0060 'International Tables Vol C Tables 4.2.6.8 and 6.1.1.4'
F F 0.0171 0.0103 'International Tables Vol C Tables 4.2.6.8 and 6.1.1.4'
Si Si 0.0817 0.0704 'International Tables Vol C Tables 4.2.6.8 and 6.1.1.4'

loop_
_geom_angle_atom_site_label_1
_geom_angle_atom_site_label_2
_geom_angle_atom_site_label_3
_geom_angle
_geom_angle_site_symmetry_1
_geom_angle_site_symmetry_3
F1 Si1 F1 91.590(16) 2 .
F1 Si1 O1 90.461(11) 2 2
F1 Si1 O1 173.881(10) . 2
F1 Si1 O1 173.881(10) 2 .
F1 Si1 O1 90.461(11) . .
O1 Si1 O1 88.088(15) 2 .
F1 Si1 N1 90.442(10) 2 .
F1 Si1 N1 95.789(11) . .
O1 Si1 N1 89.959(10) 2 .
O1 Si1 N1 83.614(10) . .
F1 Si1 N1 95.789(11) 2 2
F1 Si1 N1 90.442(10) . 2
O1 Si1 N1 83.614(10) 2 2
O1 Si1 N1 89.959(10) . 2
N1 Si1 N1 171.069(14) . 2
C3 O1 Si1 114.098(17) . .
N2 N1 C2 106.51(2) . .
N2 N1 C1 106.24(2) . .
C2 N1 C1 108.19(2) . .
N2 N1 Si1 109.143(16) . .
C2 N1 Si1 113.959(18) . .
C1 N1 Si1 112.36(2) . .
N1 C1 H1A 109.5 . .
N1 C1 H1B 109.5 . .
H1A C1 H1B 109.5 . .
N1 C1 H1C 109.5 . .
H1A C1 H1C 109.5 . .
H1B C1 H1C 109.5 . .
N1 C2 H2A 109.5 . .
N1 C2 H2B 109.5 . .
H2A C2 H2B 109.5 . .
N1 C2 H2C 109.5 . .
H2A C2 H2C 109.5 . .
H2B C2 H2C 109.5 . .
C3 N2 N1 108.67(2) . .
N2 C3 O1 123.22(2) . .
N2 C3 C4 119.49(2) . .
O1 C3 C4 117.25(2) . .
C9 C4 C5 119.81(2) . .
C9 C4 C3 119.69(2) . .
C5 C4 C3 120.45(2) . .
C6 C5 C4 119.85(3) . .
C6 C5 H5 120.1 . .
C4 C5 H5 120.1 . .
C5 C6 C7 120.23(3) . .
C5 C6 H6 119.9 . .
C7 C6 H6 119.9 . .
C8 C7 C6 119.99(3) . .
C8 C7 H7 120.0 . .
C6 C7 H7 120.0 . .
C7 C8 C9 120.10(3) . .
C7 C8 H8 119.9 . .
C9 C8 H8 119.9 . .
C8 C9 C4 119.96(3) . .
C8 C9 H9 120.0 . .
C4 C9 H9 120.0 . .

loop_
_geom_bond_atom_site_label_1
_geom_bond_atom_site_label_2
_geom_bond_distance
_geom_bond_site_symmetry_2
Si1 F1 1.6392(2) 2
Si1 F1 1.6392(2) .
Si1 O1 1.7786(2) 2
Si1 O1 1.7786(2) .
Si1 N1 1.9659(2) .
Si1 N1 1.9659(2) 2
O1 C3 1.3130(3) .
N1 N2 1.4611(3) .
N1 C2 1.4890(4) .
N1 C1 1.4912(4) .
C1 H1A 0.9800 .
C1 H1B 0.9800 .
C1 H1C 0.9800 .
C2 H2A 0.9800 .
C2 H2B 0.9800 .
C2 H2C 0.9800 .
N2 C3 1.2965(3) .
C3 C4 1.4784(3) .
C4 C9 1.3955(4) .
C4 C5 1.4009(4) .
C5 C6 1.3898(4) .
C5 H5 0.9500 .
C6 C7 1.3936(5) .
C6 H6 0.9500 .
C7 C8 1.3905(5) .
C7 H7 0.9500 .
C8 C9 1.3945(4) .
C8 H8 0.9500 .
C9 H9 0.9500 .

loop_
_geom_torsion_atom_site_label_1
_geom_torsion_atom_site_label_2
_geom_torsion_atom_site_label_3
_geom_torsion_atom_site_label_4
_geom_torsion
_geom_torsion_site_symmetry_1
F1 Si1 O1 C3 4.28(11) 2
F1 Si1 O1 C3 -105.31(2) .
O1 Si1 O1 C3 80.633(19) 2
N1 Si1 O1 C3 -9.540(19) .
N1 Si1 O1 C3 164.246(19) 2
F1 Si1 N1 N2 -168.787(18) 2
F1 Si1 N1 N2 99.570(18) .
O1 Si1 N1 N2 -78.326(18) 2
O1 Si1 N1 N2 9.754(17) .
N1 Si1 N1 N2 -34.458(16) 2
F1 Si1 N1 C2 -49.87(2) 2
F1 Si1 N1 C2 -141.51(2) .
O1 Si1 N1 C2 40.59(2) 2
O1 Si1 N1 C2 128.67(2) .
N1 Si1 N1 C2 84.456(19) 2
F1 Si1 N1 C1 73.64(2) 2
F1 Si1 N1 C1 -18.00(2) .
O1 Si1 N1 C1 164.11(2) 2
O1 Si1 N1 C1 -107.81(2) .
N1 Si1 N1 C1 -152.027(19) 2
C2 N1 N2 C3 -131.49(2) .
C1 N1 N2 C3 113.33(3) .
Si1 N1 N2 C3 -8.04(3) .
N1 N2 C3 O1 0.88(4) .
N1 N2 C3 C4 -176.63(2) .
Si1 O1 C3 N2 7.79(3) .
Si1 O1 C3 C4 -174.649(17) .
N2 C3 C4 C9 168.12(3) .
O1 C3 C4 C9 -9.53(4) .
N2 C3 C4 C5 -9.34(4) .
O1 C3 C4 C5 173.01(3) .
C9 C4 C5 C6 -1.60(5) .
C3 C4 C5 C6 175.85(3) .
C4 C5 C6 C7 -0.25(5) .
C5 C6 C7 C8 1.76(6) .
C6 C7 C8 C9 -1.39(5) .
C7 C8 C9 C4 -0.47(5) .
C5 C4 C9 C8 1.97(4) .
C3 C4 C9 C8 -175.51(3) .
